data_9017227
loop_
_publ_author_name
'Mills, S. J.'
'Kampf, A. R.'
'McDonald, A. M.'
'Bindi, L.'
'Christy, A. G.'
'Kolitsch, U.'
'Favreau, G.'

_publ_section_title
;
 The crystal structure of parnauite: a copper arsenate-sulphate
 with translational disorder of structural rods
 Note: theoretical data
;
_journal_name_full 'European Journal of Mineralogy'
_journal_page_first 693
_journal_page_last 704
_journal_volume 25
_journal_year 2013
_chemical_formula_sum 'As Cu4.5 O15.25 S0.5'
_chemical_name_mineral Parnauite
_space_group_IT_number 4
_space_group_name_Hall 'P 2c'
_space_group_name_H-M_alt 'P 1 1 21'
_symmetry_space_group_name_H-M 'P 1 1 21'
_cell_angle_alpha 90
_cell_angle_beta 90
_cell_angle_gamma 90.01
_cell_formula_units_Z 4
_cell_length_a 6.02
_cell_length_b 13.99
_cell_length_c 15.42
_cell_volume 1298.669
_database_code_amcsd 0020149
_exptl_crystal_density_diffrn 3.176
_cod_data_source_file inputs/fixed/downloads/08/08596.cif
_cod_data_source_block 08596
_cod_original_formula_sum 'As Cu4.5 O15.25 S.5'
_cod_database_code 9017227

loop_
_space_group_symop_operation_xyz
x,y,z
-x,-y,1/2+z

loop_
_atom_site_label
_atom_site_fract_x
_atom_site_fract_y
_atom_site_fract_z
_atom_site_occupancy
_atom_site_type_symbol
_atom_site_attached_hydrogens
As1 0.87500 0.89410 0.18560 1.00000 As 0
As2 0.87500 0.92200 0.92150 1.00000 As 0
Cu1 0.87500 0.13820 0.23340 1.00000 Cu 0
Cu2 0.12500 0.74500 0.05160 1.00000 Cu 0
Cu3 0.87500 0.67330 0.87320 1.00000 Cu 0
Cu4 0.12500 0.07160 0.05510 0.50000 Cu 0
Cu5 0.37500 0.78840 0.22320 1.00000 Cu 0
Cu6 0.37500 0.04290 0.87010 1.00000 Cu 0
Cu1a 0.37500 0.13820 0.23340 1.00000 Cu 0
Cu2a 0.62500 0.74500 0.05160 0.50000 Cu 0
Cu3a 0.37500 0.67330 0.87320 1.00000 Cu 0
Cu4a 0.62500 0.07160 0.05510 1.00000 Cu 0
O1 0.12500 0.17170 0.15260 1.00000 O 0
O2 0.87500 0.91210 0.81140 1.00000 O 0
O3 0.87500 0.00810 0.13300 1.00000 O 0
O4 0.87500 0.80820 0.97320 1.00000 O 0
O5 0.12500 0.64380 0.95680 1.00000 O 0
O6 0.12500 0.83910 0.14820 1.00000 O 0
O7 0.87500 0.69600 0.12100 0.50000 O 0
O8 0.12500 0.97840 0.95340 1.00000 O 0
O9 0.87500 0.89310 0.30250 1.00000 O 0
O10 0.87500 0.29340 0.29780 1.00000 O 0
O11 0.87500 0.14100 0.98100 0.50000 O 0
O12 0.62500 0.55000 0.07000 0.50000 O 0
O13 0.62500 0.29500 0.03500 0.50000 O 0
O1a 0.62500 0.17170 0.15260 1.00000 O 0
O2a 0.37500 0.91210 0.81140 1.00000 O 0
O3a 0.37500 0.00810 0.13300 1.00000 O 0
O4a 0.37500 0.80820 0.97320 1.00000 O 0
O5a 0.62500 0.64380 0.95680 1.00000 O 0
O6a 0.62500 0.83910 0.14820 1.00000 O 0
O7a 0.37500 0.69600 0.12100 0.50000 O 0
O7ab 0.42500 0.68000 0.10000 0.50000 O 0
O7b 0.83000 0.68000 0.10000 1.00000 O 0
O8a 0.62500 0.97840 0.95340 1.00000 O 0
O9a 0.37500 0.89310 0.30250 1.00000 O 0
O10a 0.37500 0.29340 0.29780 1.00000 O 0
O11a 0.37500 0.14100 0.98100 0.50000 O 0
O11ab 0.42500 0.14500 0.03000 0.50000 O 0
O11b 0.82500 0.14500 0.03000 0.50000 O 0
OW1 0.12500 0.39800 0.05800 1.00000 O 0
OW2 0.87500 0.50500 0.83600 1.00000 O 0
OW3 0.12500 0.49800 0.17200 1.00000 O 0
OW4 0.87500 0.68380 0.31030 1.00000 O 0
OW1a 0.62500 0.39800 0.05800 0.50000 O 0
OW2a 0.37500 0.50500 0.83600 1.00000 O 0
OW3a 0.62500 0.49800 0.17200 0.50000 O 0
OW4a 0.37500 0.68380 0.31030 1.00000 O 0
S1 0.62500 0.65000 0.05500 0.50000 S 0
S2 0.62500 0.19500 0.05800 0.50000 S 0

loop_
_cod_changelog_entry_id
_cod_changelog_entry_author
_cod_changelog_entry_date
_cod_changelog_entry_text
1
;cod-tools version 3.8.0
Id: cif_guess_AMCSD_atom_types 9574 2023-05-10 09:00:05Z saulius
;
2023-05-10T18:57:59+03:00
;Derived atom types and hydrogen counts
from atom names that follow the AMCSD naming convention
(Wat == water, O-H == hydroxyl).
;

loop_
_cod_related_entry_id
_cod_related_entry_database
_cod_related_entry_code
1 AMCSD 0020149
